data_7215387
loop_
_publ_author_name
'Zhu, Xia'
'Wang, Li-Yan'
'Liu, Xun-Gao'
'Wang, Ju'
'Li, Bao-Long'
'Li, Hai-Yan'

_publ_section_title
;
 Structural versatility of seven copper(ii) coordination polymers
 constructed with the long flexible ligand
 1,4-bis(1,2,4-triazol-1-yl)butane
;
_journal_issue 20
_journal_name_full CrystEngComm
_journal_page_first 6090
_journal_paper_doi 10.1039/c1ce05466j
_journal_volume 13
_journal_year 2011
_chemical_formula_moiety 'C16 H28 Cu N12 O2, 2(Cl O4'
_chemical_formula_sum 'C16 H28 Cl2 Cu N12 O10'
_chemical_formula_weight 682.94
_chemical_name_systematic
;
?
;
_space_group_IT_number 70
_symmetry_cell_setting orthorhombic
_symmetry_space_group_name_Hall '-F 2uv 2vw'
_symmetry_space_group_name_H-M 'F d d d :2'
_atom_sites_solution_hydrogens geom
_atom_sites_solution_primary direct
_atom_sites_solution_secondary difmap
_audit_creation_method SHELXL-97
_cell_angle_alpha 90.00
_cell_angle_beta 90.00
_cell_angle_gamma 90.00
_cell_formula_units_Z 8
_cell_length_a 13.143(2)
_cell_length_b 17.513(3)
_cell_length_c 25.348(4)
_cell_measurement_reflns_used 4526
_cell_measurement_temperature 223(2)
_cell_measurement_theta_max 25.3491
_cell_measurement_theta_min 3.0910
_cell_volume 5834.4(16)
_computing_cell_refinement 'CrystalClear (Rigaku Corp., 2000)'
_computing_data_collection 'CrystalClear (Rigaku Corp., 2000)'
_computing_data_reduction 'CrystalClear (Rigaku Corp., 2000)'
_computing_molecular_graphics 'Bruker SHELXTL'
_computing_publication_material 'Bruker SHELXTL'
_computing_structure_refinement 'SHELXL-97 (Sheldrick, 1997)'
_computing_structure_solution 'SHELXS-97 (Sheldrick, 1990)'
_diffrn_ambient_temperature 223(2)
_diffrn_measured_fraction_theta_full 0.999
_diffrn_measured_fraction_theta_max 0.999
_diffrn_measurement_device_type 'Rigaku Mercury CCD'
_diffrn_measurement_method \w
_diffrn_radiation_monochromator graphite
_diffrn_radiation_source 'fine-focus sealed tube'
_diffrn_radiation_type MoK\a
_diffrn_radiation_wavelength 0.71070
_diffrn_reflns_av_R_equivalents 0.0320
_diffrn_reflns_av_sigmaI/netI 0.0155
_diffrn_reflns_limit_h_max 15
_diffrn_reflns_limit_h_min -14
_diffrn_reflns_limit_k_max 19
_diffrn_reflns_limit_k_min -21
_diffrn_reflns_limit_l_max 30
_diffrn_reflns_limit_l_min -30
_diffrn_reflns_number 13310
_diffrn_reflns_theta_full 25.34
_diffrn_reflns_theta_max 25.34
_diffrn_reflns_theta_min 3.09
_diffrn_standards_decay_% 0
_diffrn_standards_interval_count 0
_diffrn_standards_interval_time 0
_diffrn_standards_number 0
_exptl_absorpt_coefficient_mu 1.001
_exptl_absorpt_correction_T_max 0.8250
_exptl_absorpt_correction_T_min 0.5945
_exptl_absorpt_correction_type multi-scan
_exptl_absorpt_process_details 'Jacobson, R. (1998) Private communication'
_exptl_crystal_colour blue
_exptl_crystal_density_diffrn 1.555
_exptl_crystal_density_method 'not measured'
_exptl_crystal_description Block
_exptl_crystal_F_000 2808
_exptl_crystal_size_max 0.58
_exptl_crystal_size_mid 0.30
_exptl_crystal_size_min 0.20
_refine_diff_density_max 0.642
_refine_diff_density_min -0.564
_refine_diff_density_rms 0.075
_refine_ls_extinction_method none
_refine_ls_goodness_of_fit_ref 1.099
_refine_ls_hydrogen_treatment mixed
_refine_ls_matrix_type full
_refine_ls_number_parameters 113
_refine_ls_number_reflns 1343
_refine_ls_number_restraints 1
_refine_ls_restrained_S_all 1.100
_refine_ls_R_factor_all 0.0554
_refine_ls_R_factor_gt 0.0539
_refine_ls_shift/su_max 0.000
_refine_ls_shift/su_mean 0.000
_refine_ls_structure_factor_coef Fsqd
_refine_ls_weighting_details 'calc w=1/[\s^2^(Fo^2^)+(0.0892P)^2^+32.6100P] where P=(Fo^2^+2Fc^2^)/3'
_refine_ls_weighting_scheme calc
_refine_ls_wR_factor_gt 0.1541
_refine_ls_wR_factor_ref 0.1555
_reflns_number_gt 1300
_reflns_number_total 1343
_reflns_threshold_expression >2sigma(I)
_cod_data_source_file c1ce05466j.txt
_cod_data_source_block Cu_btb_ClO4
_cod_depositor_comments
;
The following automatic conversions were performed:

'_symmetry_cell_setting' value 'Orthorhombic' changed to
'orthorhombic' according to
/usr/data/users/saulius/automatic-downloads/retrospective/RSC/lib/dictionaries/cif_core.dic
dictionary named 'cif_core.dic' version 2.4.2 from
2011-04-26.

'_exptl_absorpt_correction_type' value 'Multi-scan'
changed to 'multi-scan' according to
/usr/data/users/saulius/automatic-downloads/retrospective/RSC/lib/dictionaries/cif_core.dic
dictionary named 'cif_core.dic' version 2.4.2 from 2011-04-26.

Automatic conversion script
Id: cif_fix_values 2281 2013-09-26 08:29:07Z andrius 
;
_cod_original_cell_volume 5834.2(16)
_cod_original_sg_symbol_Hall '-F 2uv 2vw '
_cod_original_sg_symbol_H-M Fddd
_cod_database_code 7215387

loop_
_symmetry_equiv_pos_as_xyz
'x, y, z'
'-x, y+1/4, z+1/4'
'x+1/4, -y, z+1/4'
'-x+1/4, -y+3/4, z+1/2'
'x, y+1/2, z+1/2'
'-x, y+3/4, z+3/4'
'x+1/4, -y+1/2, z+3/4'
'-x+1/4, -y+5/4, z+1'
'x+1/2, y, z+1/2'
'-x+1/2, y+1/4, z+3/4'
'x+3/4, -y, z+3/4'
'-x+3/4, -y+3/4, z+1'
'x+1/2, y+1/2, z'
'-x+1/2, y+3/4, z+1/4'
'x+3/4, -y+1/2, z+1/4'
'-x+3/4, -y+5/4, z+1/2'
'-x, -y, -z'
'x, -y-1/4, -z-1/4'
'-x-1/4, y, -z-1/4'
'x-1/4, y-3/4, -z-1/2'
'-x, -y+1/2, -z+1/2'
'x, -y+1/4, -z+1/4'
'-x-1/4, y+1/2, -z+1/4'
'x-1/4, y-1/4, -z'
'-x+1/2, -y, -z+1/2'
'x+1/2, -y-1/4, -z+1/4'
'-x+1/4, y, -z+1/4'
'x+1/4, y-3/4, -z'
'-x+1/2, -y+1/2, -z'
'x+1/2, -y+1/4, -z-1/4'
'-x+1/4, y+1/2, -z-1/4'
'x+1/4, y-1/4, -z-1/2'

loop_
_atom_site_label
_atom_site_type_symbol
_atom_site_fract_x
_atom_site_fract_y
_atom_site_fract_z
_atom_site_U_iso_or_equiv
_atom_site_adp_type
_atom_site_occupancy
_atom_site_symmetry_multiplicity
_atom_site_calc_flag
_atom_site_refinement_flags
Cu1 Cu 0.6250 0.1250 0.1250 0.0290(3) Uani 1 4 d S
O1 O 0.6250 -0.0127(2) 0.1250 0.0459(10) Uani 1 2 d SD
N1 N 0.8308(2) 0.16668(18) 0.24523(11) 0.0408(7) Uani 1 1 d .
N2 N 0.8686(3) 0.0989(2) 0.2303(2) 0.0652(12) Uani 1 1 d .
N3 N 0.7331(2) 0.12908(15) 0.18110(11) 0.0349(7) Uani 1 1 d .
C1 C 0.9567(3) 0.2680(3) 0.26480(18) 0.0558(11) Uani 1 1 d .
H1A H 0.9217 0.3037 0.2412 0.067 Uiso 1 1 calc R
H1B H 0.9848 0.2978 0.2941 0.067 Uiso 1 1 calc R
C2 C 0.8790(3) 0.2122(3) 0.28675(16) 0.0531(11) Uani 1 1 d .
H2A H 0.9126 0.1779 0.3119 0.064 Uiso 1 1 calc R
H2B H 0.8264 0.2407 0.3059 0.064 Uiso 1 1 calc R
C3 C 0.8081(3) 0.0790(2) 0.1913(2) 0.0606(12) Uani 1 1 d .
H3A H 0.8167 0.0335 0.1721 0.073 Uiso 1 1 calc R
C4 C 0.7503(2) 0.1839(2) 0.21615(13) 0.0360(8) Uani 1 1 d .
H4A H 0.7111 0.2284 0.2198 0.043 Uiso 1 1 calc R
H1W H 0.567(3) -0.041(3) 0.1305(19) 0.072(15) Uiso 1 1 d D
Cl1 Cl 0.3750 -0.1250 0.11810(5) 0.0474(4) Uani 1 2 d S
O2 O 0.4347(6) -0.0782(4) 0.1501(2) 0.087(2) Uani 0.67 1 d P
O3 O 0.3750 -0.1250 0.0669(3) 0.254(7) Uani 1.33 2 d SP
O4 O 0.3197(9) -0.0477(5) 0.1248(4) 0.072(3) Uani 0.33 1 d P
O5 O 0.2796(9) -0.1227(15) 0.1240(9) 0.141(8) Uani 0.33 1 d P

loop_
_atom_site_aniso_label
_atom_site_aniso_U_11
_atom_site_aniso_U_22
_atom_site_aniso_U_33
_atom_site_aniso_U_23
_atom_site_aniso_U_13
_atom_site_aniso_U_12
Cu1 0.0184(4) 0.0340(5) 0.0347(5) 0.000 0.000 0.000
O1 0.0294(19) 0.0314(19) 0.077(3) 0.000 0.0043(17) 0.000
N1 0.0350(17) 0.0445(17) 0.0427(17) 0.0033(13) -0.0085(13) -0.0085(14)
N2 0.052(2) 0.045(2) 0.098(3) -0.003(2) -0.040(2) 0.0062(16)
N3 0.0255(14) 0.0364(15) 0.0427(16) -0.0023(12) -0.0059(12) 0.0002(10)
C1 0.049(2) 0.062(3) 0.056(2) -0.013(2) -0.0108(19) -0.015(2)
C2 0.049(2) 0.070(3) 0.040(2) -0.0023(19) -0.0080(17) -0.0188(19)
C3 0.051(2) 0.040(2) 0.090(3) -0.018(2) -0.032(2) 0.0118(18)
C4 0.0295(17) 0.0412(18) 0.0374(17) 0.0037(14) -0.0009(14) -0.0018(14)
Cl1 0.0409(8) 0.0564(9) 0.0450(7) 0.000 0.000 -0.0189(6)
O2 0.092(5) 0.101(5) 0.067(3) -0.013(3) 0.000(3) -0.065(4)
O3 0.47(2) 0.208(10) 0.087(5) 0.000 0.000 0.032(10)
O4 0.084(8) 0.044(5) 0.089(7) 0.011(5) 0.050(6) 0.017(5)
O5 0.013(6) 0.24(2) 0.173(18) -0.079(15) 0.012(7) -0.014(8)

loop_
_atom_type_symbol
_atom_type_description
_atom_type_scat_dispersion_real
_atom_type_scat_dispersion_imag
_atom_type_scat_source
C C 0.0033 0.0016 'International Tables Vol C Tables 4.2.6.8 and 6.1.1.4'
H H 0.0000 0.0000 'International Tables Vol C Tables 4.2.6.8 and 6.1.1.4'
Cu Cu 0.3201 1.2651 'International Tables Vol C Tables 4.2.6.8 and 6.1.1.4'
N N 0.0061 0.0033 'International Tables Vol C Tables 4.2.6.8 and 6.1.1.4'
O O 0.0106 0.0060 'International Tables Vol C Tables 4.2.6.8 and 6.1.1.4'
Cl Cl 0.1484 0.1585 'International Tables Vol C Tables 4.2.6.8 and 6.1.1.4'

loop_
_geom_angle_atom_site_label_1
_geom_angle_atom_site_label_2
_geom_angle_atom_site_label_3
_geom_angle
_geom_angle_site_symmetry_1
_geom_angle_site_symmetry_3
N3 Cu1 N3 90.03(17) . 8_644
N3 Cu1 N3 175.93(15) . 27_655
N3 Cu1 N3 90.12(17) 8_644 27_655
N3 Cu1 N3 90.12(17) . 22
N3 Cu1 N3 175.93(15) 8_644 22
N3 Cu1 N3 90.03(17) 27_655 22
N3 Cu1 O1 92.04(7) . .
N3 Cu1 O1 87.96(7) 8_644 .
N3 Cu1 O1 92.04(7) 27_655 .
N3 Cu1 O1 87.96(7) 22 .
N3 Cu1 O1 87.96(7) . 22
N3 Cu1 O1 92.04(7) 8_644 22
N3 Cu1 O1 87.96(7) 27_655 22
N3 Cu1 O1 92.04(7) 22 22
O1 Cu1 O1 180.0 . 22
Cu1 O1 H1W 123(3) . .
C4 N1 N2 109.9(3) . .
C4 N1 C2 128.4(4) . .
N2 N1 C2 121.6(3) . .
C3 N2 N1 102.9(3) . .
C4 N3 C3 102.6(3) . .
C4 N3 Cu1 128.3(2) . .
C3 N3 Cu1 129.1(3) . .
C1 C1 C2 115.0(5) 21_755 .
C1 C1 H1A 108.5 21_755 .
C2 C1 H1A 108.5 . .
C1 C1 H1B 108.5 21_755 .
C2 C1 H1B 108.5 . .
H1A C1 H1B 107.5 . .
N1 C2 C1 112.2(3) . .
N1 C2 H2A 109.2 . .
C1 C2 H2A 109.2 . .
N1 C2 H2B 109.2 . .
C1 C2 H2B 109.2 . .
H2A C2 H2B 107.9 . .
N2 C3 N3 114.5(4) . .
N2 C3 H3A 122.8 . .
N3 C3 H3A 122.8 . .
N1 C4 N3 110.1(3) . .
N1 C4 H4A 124.9 . .
N3 C4 H4A 124.9 . .
O5 Cl1 O5 166(2) 12_544 .
O5 Cl1 O3 96.8(10) 12_544 .
O5 Cl1 O3 96.8(10) . .
O5 Cl1 O2 52.5(12) 12_544 .
O5 Cl1 O2 118.1(9) . .
O3 Cl1 O2 125.6(3) . .
O5 Cl1 O2 118.1(9) 12_544 12_544
O5 Cl1 O2 52.5(12) . 12_544
O3 Cl1 O2 125.6(3) . 12_544
O2 Cl1 O2 108.8(5) . 12_544
O5 Cl1 O4 59.5(11) 12_544 12_544
O5 Cl1 O4 118.8(12) . 12_544
O3 Cl1 O4 96.3(4) . 12_544
O2 Cl1 O4 100.7(5) . 12_544
O2 Cl1 O4 71.7(6) 12_544 12_544
O5 Cl1 O4 118.8(12) 12_544 .
O5 Cl1 O4 59.5(11) . .
O3 Cl1 O4 96.3(4) . .
O2 Cl1 O4 71.7(6) . .
O2 Cl1 O4 100.7(5) 12_544 .
O4 Cl1 O4 167.5(8) 12_544 .
O5 O2 Cl1 58.0(7) 12_544 .
O5 O2 O4 111.3(9) 12_544 .
Cl1 O2 O4 58.2(5) . .
O5 O4 Cl1 50.3(6) . .
O5 O4 O2 92.5(9) . .
Cl1 O4 O2 50.1(4) . .
O2 O5 Cl1 69.5(9) 12_544 .
Cl1 O5 O4 70.2(9) . .

loop_
_geom_bond_atom_site_label_1
_geom_bond_atom_site_label_2
_geom_bond_distance
_geom_bond_site_symmetry_2
Cu1 N3 2.012(3) .
Cu1 N3 2.012(3) 8_644
Cu1 N3 2.012(3) 27_655
Cu1 N3 2.012(3) 22
Cu1 O1 2.412(4) .
Cu1 O1 2.412(4) 22
O1 H1W 0.919(19) .
N1 C4 1.324(4) .
N1 N2 1.341(5) .
N1 C2 1.464(5) .
N2 C3 1.316(6) .
N3 C4 1.327(4) .
N3 C3 1.344(5) .
C1 C1 1.501(9) 21_755
C1 C2 1.520(6) .
C1 H1A 0.9800 .
C1 H1B 0.9800 .
C2 H2A 0.9800 .
C2 H2B 0.9800 .
C3 H3A 0.9400 .
C4 H4A 0.9400 .
Cl1 O5 1.264(11) 12_544
Cl1 O5 1.264(11) .
Cl1 O3 1.297(7) .
Cl1 O2 1.396(5) .
Cl1 O2 1.396(5) 12_544
Cl1 O4 1.545(9) 12_544
Cl1 O4 1.545(9) .

loop_
_geom_hbond_atom_site_label_D
_geom_hbond_atom_site_label_H
_geom_hbond_atom_site_label_A
_geom_hbond_distance_DH
_geom_hbond_distance_HA
_geom_hbond_distance_DA
_geom_hbond_angle_DHA
_geom_hbond_site_symmetry_A
O1 H1W O2 0.919(19) 1.92(2) 2.824(6) 166(5) .
O1 H1W O5 0.919(19) 1.98(3) 2.855(19) 159(5) 12_544

loop_
_geom_torsion_atom_site_label_1
_geom_torsion_atom_site_label_2
_geom_torsion_atom_site_label_3
_geom_torsion_atom_site_label_4
_geom_torsion
_geom_torsion_site_symmetry_1
C4 N1 N2 C3 1.1(5) .
C2 N1 N2 C3 -176.9(4) .
N3 Cu1 N3 C4 -65.4(3) 8_644
N3 Cu1 N3 C4 26.7(3) 27_655
N3 Cu1 N3 C4 118.7(3) 22
O1 Cu1 N3 C4 -153.3(3) .
O1 Cu1 N3 C4 26.7(3) 22
N3 Cu1 N3 C3 117.5(4) 8_644
N3 Cu1 N3 C3 -150.4(4) 27_655
N3 Cu1 N3 C3 -58.4(4) 22
O1 Cu1 N3 C3 29.6(4) .
O1 Cu1 N3 C3 -150.4(4) 22
C4 N1 C2 C1 -86.2(5) .
N2 N1 C2 C1 91.3(5) .
C1 C1 C2 N1 -60.0(6) 21_755
N1 N2 C3 N3 -1.2(6) .
C4 N3 C3 N2 0.8(5) .
Cu1 N3 C3 N2 178.5(3) .
N2 N1 C4 N3 -0.6(4) .
C2 N1 C4 N3 177.2(3) .
C3 N3 C4 N1 -0.1(4) .
Cu1 N3 C4 N1 -177.8(2) .
